data_2209397
loop_
_publ_author_name
'Chippindale, Ann M.'
'Hibble, Simon J.'
'Pohl, Alexander H.'
'Bilb\'e, Edward J.'

_publ_section_title
;
 Dicaesium pentacyanotricuprate(I), Cs~2~Cu~3~(CN)~5~
;
_journal_coeditor_code BR2008
_journal_issue 7
_journal_name_full 'Acta Crystallographica Section E'
_journal_page_first i140
_journal_page_last i142
_journal_paper_doi 10.1107/S1600536806020484
_journal_volume 62
_journal_year 2006
_chemical_formula_iupac 'Cs2 Cu3 (C N)5'
_chemical_formula_moiety 'C5 Cu3 N5 , 2(Cs)'
_chemical_formula_structural 'Cs2 Cu3 (C N)5'
_chemical_formula_sum 'C5 Cs2 Cu3 N5'
_chemical_formula_weight 586.54
_chemical_name_systematic 'dicaesium pentacyanocuprate(I)'
_space_group_IT_number 15
_symmetry_cell_setting monoclinic
_symmetry_space_group_name_Hall '-C 2yc'
_symmetry_space_group_name_H-M 'C 1 2/c 1'
_atom_sites_solution_primary direct
_cell_angle_alpha 90
_cell_angle_beta 91.771(8)
_cell_angle_gamma 90
_cell_formula_units_Z 4
_cell_length_a 17.8156(9)
_cell_length_b 8.0962(15)
_cell_length_c 8.3890(8)
_cell_measurement_reflns_used 1341
_cell_measurement_temperature 150
_cell_measurement_theta_max 28
_cell_measurement_theta_min 3
_cell_volume 1209.4(3)
_computing_cell_refinement <i>CrysAlisPro</i>
_computing_data_collection '<i>CrysAlisPro</i>, (Oxford Diffraction, 2006)'
_computing_data_reduction <i>CrysAlisPro</i>
_computing_molecular_graphics 'CAMERON (Watkin <i>et al.</i>,  1996)'
_computing_publication_material <i>CRYSTALS</i>
_computing_structure_refinement '<i>CRYSTALS</i> (Betteridge <i>et al.</i>,  2003)'
_computing_structure_solution 'SIR92 (Altomare <i>et al.</i>,  1994)'
_diffrn_ambient_temperature 150(2)
_diffrn_measured_fraction_theta_full 0.997
_diffrn_measured_fraction_theta_max 0.878
_diffrn_measurement_device_type 'Oxford Diffraction Gemini S Ultra'
_diffrn_measurement_method \w/2\q
_diffrn_radiation_monochromator graphite
_diffrn_radiation_type 'Mo K\a'
_diffrn_radiation_wavelength 0.71073
_diffrn_reflns_av_R_equivalents 0.021
_diffrn_reflns_limit_h_max 23
_diffrn_reflns_limit_h_min -23
_diffrn_reflns_limit_k_max 10
_diffrn_reflns_limit_k_min -10
_diffrn_reflns_limit_l_max 10
_diffrn_reflns_limit_l_min -11
_diffrn_reflns_number 9301
_diffrn_reflns_theta_full 25.619
_diffrn_reflns_theta_max 28.465
_diffrn_reflns_theta_min 2.764
_diffrn_standards_interval_time 0
_exptl_absorpt_coefficient_mu 11.131
_exptl_absorpt_correction_T_max 0.41
_exptl_absorpt_correction_T_min 0.21
_exptl_absorpt_correction_type multi-scan
_exptl_absorpt_process_details '(<i>ABSPACK</i>; Oxford Diffraction, 2006)'
_exptl_crystal_colour colourless
_exptl_crystal_density_diffrn 3.221
_exptl_crystal_density_method 'not measured'
_exptl_crystal_description block
_exptl_crystal_F_000 1048
_exptl_crystal_size_max 0.24
_exptl_crystal_size_mid 0.12
_exptl_crystal_size_min 0.08
_refine_diff_density_max 0.88
_refine_diff_density_min -0.70
_refine_ls_extinction_method none
_refine_ls_goodness_of_fit_ref 1.0822
_refine_ls_matrix_type full
_refine_ls_number_parameters 71
_refine_ls_number_reflns 1123
_refine_ls_number_restraints 0
_refine_ls_R_factor_all 0.0209
_refine_ls_R_factor_gt 0.0167
_refine_ls_shift/su_max 0.002553
_refine_ls_structure_factor_coef F
_refine_ls_weighting_details
;
Modified Chebychev polynomial (Watkin, 1994; Prince, 1982)
with coefficients: 16.0 -11.9 11.5 1.63
;
_refine_ls_weighting_scheme calc
_refine_ls_wR_factor_all 0.0204
_refine_ls_wR_factor_gt 0.0204
_refine_ls_wR_factor_ref 0.0204
_reflns_number_gt 1123
_reflns_number_total 1343
_reflns_threshold_expression I>3\s(I)
_cod_data_source_file br2008.cif
_cod_data_source_block I
_cod_original_sg_symbol_H-M 'C 2/c'
_cod_database_code 2209397
_cod_database_fobs_code 2209397

loop_
_symmetry_equiv_pos_as_xyz
x,y,z
-x,-y,-z
x+1/2,y+1/2,z
-x+1/2,-y+1/2,-z
-x,y,-z+1/2
x,-y,z+1/2
-x+1/2,y+1/2,-z+1/2
x+1/2,-y+1/2,z+1/2

loop_
_atom_site_type_symbol
_atom_site_label
_atom_site_fract_x
_atom_site_fract_y
_atom_site_fract_z
_atom_site_U_iso_or_equiv
_atom_site_adp_type
_atom_site_occupancy
Cu Cu1 0.5 0.07756(6) 0.25 0.0271 Uani 1.0000
Cu Cu2 0.69499(2) -0.16705(4) 0.61633(5) 0.0241 Uani 1.0000
Cs Cs1 0.613280(10) 0.31446(2) 0.58176(2) 0.0224 Uani 1.0000
N N1 0.5000 0.4562(5) 0.25 0.0292 Uani 1.0000
N N2 0.74397(14) -0.4701(3) 0.8103(3) 0.0261 Uani 1.0000
N N3 0.61620(16) -0.1048(3) 0.4678(3) 0.0237 Uani 0.22(4)
N N4 0.57032(15) -0.0526(3) 0.3812(3) 0.0263 Uani 0.78(4)
C C1 0.5000 0.3140(5) 0.25 0.0216 Uani 1.0000
C C2 0.72384(16) -0.3592(4) 0.7357(4) 0.0235 Uani 1.0000
C C3 0.61620(16) -0.1048(3) 0.4678(3) 0.0237 Uani 0.78(4)
C C4 0.57032(15) -0.0526(3) 0.3812(3) 0.0263 Uani 0.22(4)

loop_
_atom_site_aniso_label
_atom_site_aniso_U_11
_atom_site_aniso_U_22
_atom_site_aniso_U_33
_atom_site_aniso_U_12
_atom_site_aniso_U_13
_atom_site_aniso_U_23
Cu1 0.0299(3) 0.0204(2) 0.0305(3) 0.0000 -0.0086(2) 0.0000
Cu2 0.02514(18) 0.01995(18) 0.0268(2) 0.00171(14) -0.00494(14) 0.00083(13)
Cs1 0.02314(11) 0.02181(11) 0.02193(11) 0.00201(6) -0.00309(6) -0.00117(6)
N1 0.0277(18) 0.0277(19) 0.0324(19) 0.0000 0.0043(15) 0.0000
N2 0.0244(12) 0.0211(12) 0.0325(13) -0.0019(10) -0.0032(10) -0.0004(10)
N3 0.0247(14) 0.0215(13) 0.0250(15) 0.0015(11) 0.0019(11) -0.0025(10)
N4 0.0273(13) 0.0240(12) 0.0275(13) 0.0039(11) -0.0021(11) -0.0009(11)
C1 0.0188(17) 0.024(2) 0.0221(19) 0.0000 -0.0046(14) 0.0000
C2 0.0206(13) 0.0196(12) 0.0300(15) -0.0009(11) -0.0048(10) -0.0015(11)
C3 0.0247(14) 0.0215(13) 0.0250(15) 0.0015(11) 0.0019(11) -0.0025(10)
C4 0.0273(13) 0.0240(12) 0.0275(13) 0.0039(11) -0.0021(11) -0.0009(11)

loop_
_atom_type_symbol
_atom_type_scat_dispersion_real
_atom_type_scat_dispersion_imag
_atom_type_scat_source
C 0.0033 0.0016 'International Tables Vol C 4.2.6.8 and 6.1.1.4'
N 0.0061 0.0033 'International Tables Vol C 4.2.6.8 and 6.1.1.4'
Cu 0.3201 1.2651 'International Tables Vol C 4.2.6.8 and 6.1.1.4'
Cs -0.3680 2.1192 'International Tables Vol C 4.2.6.8 and 6.1.1.4'

loop_
_geom_angle_atom_site_label_1
_geom_angle_atom_site_label_2
_geom_angle_atom_site_label_3
_geom_angle_site_symmetry_1
_geom_angle
_geom_angle_publ_flag
Z4 Cu1 Z4 5_655 114.60(16) yes
Z4 Cu1 C1 5_655 122.70(8) no
Z4 Cu1 C1 . 122.70(8) yes
N2 Cu2 Z3 7_656 111.60(11) yes
N2 Cu2 C2 7_656 110.50(12) yes
C2 Cu2 Z3 . 137.26(12) yes
Cu2 N2 C2 7_646 160.7(3) yes
Cu2 Z3 Z4 . 173.8(3) yes
Cu1 Z4 Z3 . 168.7(3) yes
N1 C1 Cu1 . 180 yes
N2 C2 Cu2 . 176.7(3) yes

loop_
_geom_bond_atom_site_label_1
_geom_bond_atom_site_label_2
_geom_bond_site_symmetry_2
_geom_bond_distance
_geom_bond_publ_flag
Cu1 C1 . 1.915(4) yes
Cu1 Z4 . 1.951(3) yes
Cu1 Z4 5_655 1.951(3) no
Cu2 C2 . 1.912(3) yes
Cu2 N2 7_656 2.016(3) yes
Cu2 Z3 . 1.916(3) yes
N1 C1 . 1.151(6) yes
N2 C2 . 1.145(4) yes
Z3 Z4 . 1.156(4) yes
